data_4331470
loop_
_publ_author_name
'Jaffray, Paul M.'
'McClintock, Lisa F.'
'Baxter, Kay E.'
'Blackman, Allan G.'

_publ_section_title
;
 Cobalt(III) Carbonate and Bicarbonate Chelate Complexes of Tripodal
 Tetraamine Ligands Containing Pyridyl Donors:&#x00A0; The Steric Basis
 for the Stability of Chelated Bicarbonate Complexes
;
_journal_issue 12
_journal_name_full 'Inorganic Chemistry'
_journal_page_first 4215
_journal_page_last 4225
_journal_paper_doi 10.1021/ic0482537
_journal_volume 44
_journal_year 2005
_chemical_formula_sum 'C20 H20 Cl Co N4 O10'
_chemical_formula_weight 570.78
_chemical_name_systematic
;
 ?
;
_space_group_IT_number 2
_symmetry_cell_setting triclinic
_symmetry_space_group_name_Hall '-P 1'
_symmetry_space_group_name_H-M 'P -1'
_atom_sites_solution_hydrogens geom
_atom_sites_solution_primary direct
_atom_sites_solution_secondary difmap
_audit_conform_dict_location ftp://ftp.iucr.org/pub/cif_core.dic
_audit_conform_dict_name cif_core.dic
_audit_conform_dict_version 2.2
_audit_creation_date 2004-08-17T15:57:55-00:00
_audit_creation_method 'WinGX routine CIF_UPDATE'
_cell_angle_alpha 73.357(6)
_cell_angle_beta 78.666(6)
_cell_angle_gamma 85.522(6)
_cell_formula_units_Z 2
_cell_length_a 8.339(4)
_cell_length_b 9.808(4)
_cell_length_c 15.627(7)
_cell_measurement_reflns_used 4844
_cell_measurement_temperature 168(2)
_cell_measurement_theta_max 25.89
_cell_measurement_theta_min 2.22
_cell_volume 1200.4(9)
_computing_cell_refinement 'Bruker SMART'
_computing_data_collection 'Bruker SMART'
_computing_data_reduction 'Bruker SAINT'
_computing_molecular_graphics WinGX
_computing_publication_material WinGX
_computing_structure_refinement 'SHELXL-97 (Sheldrick, 1997)'
_computing_structure_solution SIR2002
_diffrn_ambient_temperature 168(2)
_diffrn_measured_fraction_theta_full 0.968
_diffrn_measured_fraction_theta_max 0.968
_diffrn_measurement_device_type 'CCD area detector'
_diffrn_measurement_method 'phi and omega scans'
_diffrn_radiation_monochromator graphite
_diffrn_radiation_type MoK\a
_diffrn_radiation_wavelength 0.71073
_diffrn_reflns_av_R_equivalents 0.0491
_diffrn_reflns_av_unetI/netI 0.066
_diffrn_reflns_limit_h_max 10
_diffrn_reflns_limit_h_min -9
_diffrn_reflns_limit_k_max 12
_diffrn_reflns_limit_k_min -12
_diffrn_reflns_limit_l_max 19
_diffrn_reflns_limit_l_min -19
_diffrn_reflns_number 15609
_diffrn_reflns_theta_full 26.5
_diffrn_reflns_theta_max 26.5
_diffrn_reflns_theta_min 2.17
_exptl_absorpt_coefficient_mu 0.889
_exptl_absorpt_correction_T_max 1
_exptl_absorpt_correction_T_min 0.90601
_exptl_absorpt_correction_type multi-scan
_exptl_absorpt_process_details 'SADABS (Bruker, 1997)'
_exptl_crystal_colour orange
_exptl_crystal_density_diffrn 1.579
_exptl_crystal_density_meas ?
_exptl_crystal_density_method 'not measured'
_exptl_crystal_description plate
_exptl_crystal_F_000 584
_exptl_crystal_size_max 0.4
_exptl_crystal_size_mid 0.2
_exptl_crystal_size_min 0.08
_refine_diff_density_max 0.948
_refine_diff_density_min -0.571
_refine_diff_density_rms 0.11
_refine_ls_extinction_method none
_refine_ls_goodness_of_fit_ref 1.024
_refine_ls_hydrogen_treatment constr
_refine_ls_matrix_type full
_refine_ls_number_parameters 334
_refine_ls_number_reflns 4822
_refine_ls_number_restraints 0
_refine_ls_restrained_S_all 1.024
_refine_ls_R_factor_all 0.0901
_refine_ls_R_factor_gt 0.0557
_refine_ls_shift/su_max 0.001
_refine_ls_shift/su_mean 0
_refine_ls_structure_factor_coef Fsqd
_refine_ls_weighting_details 'calc w=1/[\s^2^(Fo^2^)+(0.0874P)^2^+1.3383P] where P=(Fo^2^+2Fc^2^)/3'
_refine_ls_weighting_scheme calc
_refine_ls_wR_factor_gt 0.1452
_refine_ls_wR_factor_ref 0.1591
_reflns_number_gt 3401
_reflns_number_total 4822
_reflns_threshold_expression >2sigma(I)
_cod_data_source_file ic0482537sup1.cif
_cod_data_source_block pmeacr
_cod_depositor_comments
;
The following automatic conversions were performed:

'_symmetry_cell_setting' value 'Triclinic' changed to 'triclinic'
according to /home/saulius/struct/CIF-dictionaries/cif_core.dic
dictionary named 'cif_core.dic' version 2.4.2 from 2011-04-26.

Automatic conversion script
Id: cif_fix_values 1891 2012-01-12 08:04:46Z andrius 

The following automatic conversions were performed:

'_exptl_crystal_density_meas' value 'not measured' was changed to '?'
- the value is perceived as not measured.

Automatic conversion script
Id: cif_fix_values 3008 2015-01-20 13:52:24Z robertas 
;
_cod_original_sg_symbol_H-M P-1
_cod_database_code 4331470

loop_
_symmetry_equiv_pos_as_xyz
'x, y, z'
'-x, -y, -z'

loop_
_atom_site_label
_atom_site_type_symbol
_atom_site_fract_x
_atom_site_fract_y
_atom_site_fract_z
_atom_site_U_iso_or_equiv
_atom_site_adp_type
_atom_site_occupancy
_atom_site_symmetry_multiplicity
_atom_site_calc_flag
_atom_site_refinement_flags
Co1 Co 0.11554(7) 0.35179(6) 0.71421(4) 0.01845(18) Uani 1 1 d .
Cl1 Cl 0.44656(18) 0.71077(14) 0.86566(10) 0.0463(4) Uani 1 1 d .
O2 O 0.0525(3) 0.4591(3) 0.60396(19) 0.0224(6) Uani 1 1 d .
N4 N 0.1637(4) 0.2759(4) 0.8370(2) 0.0212(8) Uani 1 1 d .
N2 N -0.1018(4) 0.2912(4) 0.7596(2) 0.0211(8) Uani 1 1 d .
O1 O 0.0631(3) 0.5446(3) 0.7154(2) 0.0243(7) Uani 1 1 d .
O3 O -0.0150(4) 0.6892(3) 0.5881(2) 0.0371(8) Uani 1 1 d .
N3 N 0.3410(4) 0.3875(4) 0.6607(2) 0.0204(8) Uani 1 1 d .
N1 N 0.1535(4) 0.1792(4) 0.6751(2) 0.0229(8) Uani 1 1 d .
C31 C 0.3998(5) 0.3089(4) 0.6031(3) 0.0210(9) Uani 1 1 d .
C41 C 0.1644(5) 0.1359(5) 0.8817(3) 0.0235(9) Uani 1 1 d .
C25 C -0.2090(5) 0.3366(5) 0.8220(3) 0.0266(10) Uani 1 1 d .
H25 H -0.1832 0.4121 0.8413 0.032 Uiso 1 1 calc R
C45 C 0.1878(5) 0.3722(5) 0.8799(3) 0.0291(10) Uani 1 1 d .
H45 H 0.184 0.4686 0.8494 0.035 Uiso 1 1 calc R
C21 C -0.1385(5) 0.1844(4) 0.7290(3) 0.0228(9) Uani 1 1 d .
C1 C 0.0294(5) 0.5737(5) 0.6326(3) 0.0243(9) Uani 1 1 d .
C34 C 0.5972(5) 0.4925(5) 0.6341(3) 0.0286(10) Uani 1 1 d .
H34 H 0.6626 0.5567 0.6444 0.034 Uiso 1 1 calc R
C35 C 0.4359(5) 0.4782(5) 0.6760(3) 0.0245(9) Uani 1 1 d .
H35 H 0.3923 0.5324 0.7154 0.029 Uiso 1 1 calc R
C2 C -0.0074(5) 0.1455(5) 0.6591(3) 0.0255(10) Uani 1 1 d .
H2A H -0.0111 0.0449 0.6641 0.031 Uiso 1 1 calc R
H2B H -0.0234 0.1992 0.5987 0.031 Uiso 1 1 calc R
C5 C 0.1346(5) 0.0287(5) 0.8360(3) 0.0258(10) Uani 1 1 d .
H5A H 0.018 0.0267 0.8374 0.031 Uiso 1 1 calc R
H5B H 0.1682 -0.0645 0.8704 0.031 Uiso 1 1 calc R
C3 C 0.2767(5) 0.2194(5) 0.5889(3) 0.0253(10) Uani 1 1 d .
H3A H 0.3292 0.1348 0.5747 0.03 Uiso 1 1 calc R
H3B H 0.2239 0.2723 0.5389 0.03 Uiso 1 1 calc R
O4 O 0.3356(5) 0.7054(5) 0.8083(3) 0.0621(12) Uani 1 1 d .
C32 C 0.5606(5) 0.3177(5) 0.5609(3) 0.0275(10) Uani 1 1 d .
H32 H 0.6019 0.262 0.5221 0.033 Uiso 1 1 calc R
C22 C -0.2859(5) 0.1171(5) 0.7622(3) 0.0299(10) Uani 1 1 d .
H22 H -0.3114 0.0439 0.7407 0.036 Uiso 1 1 calc R
C24 C -0.3573(5) 0.2720(5) 0.8576(3) 0.0322(11) Uani 1 1 d .
H24 H -0.4318 0.303 0.9011 0.039 Uiso 1 1 calc R
C42 C 0.1949(6) 0.0920(6) 0.9702(3) 0.0332(11) Uani 1 1 d .
H42 H 0.1977 -0.0044 1.0005 0.04 Uiso 1 1 calc R
O5 O 0.4822(6) 0.8488(4) 0.8598(4) 0.0757(15) Uani 1 1 d .
C23 C -0.3942(6) 0.1608(5) 0.8280(3) 0.0342(11) Uani 1 1 d .
H23 H -0.4931 0.115 0.8527 0.041 Uiso 1 1 calc R
C4 C 0.2218(6) 0.0552(5) 0.7392(3) 0.0276(10) Uani 1 1 d .
H4A H 0.3363 0.0713 0.7363 0.033 Uiso 1 1 calc R
H4B H 0.2159 -0.0293 0.7196 0.033 Uiso 1 1 calc R
C33 C 0.6603(5) 0.4102(5) 0.5766(3) 0.0296(11) Uani 1 1 d .
H33 H 0.7698 0.417 0.5486 0.035 Uiso 1 1 calc R
C44 C 0.2176(6) 0.3325(6) 0.9673(3) 0.0344(12) Uani 1 1 d .
H44 H 0.2354 0.4008 0.9949 0.041 Uiso 1 1 calc R
C43 C 0.2209(6) 0.1912(6) 1.0128(3) 0.0395(13) Uani 1 1 d .
H43 H 0.2405 0.1622 1.072 0.047 Uiso 1 1 calc R
O8 O 0.1913(6) -0.0899(4) 0.5586(3) 0.0648(12) Uani 1 1 d .
O9B O 0.4624(6) -0.1692(6) 0.6221(3) 0.0428(13) Uani 0.7 1 d P
O9A O 0.2369(6) 0.0824(5) 0.3896(3) 0.0509(13) Uani 0.8 1 d P
O9C O -0.0684(9) 0.7897(7) 0.7837(4) 0.0391(17) Uani 0.5 1 d P
O7 O 0.5813(9) 0.6254(8) 0.8547(6) 0.150(3) Uani 1 1 d .
O6 O 0.3569(14) 0.6552(9) 0.9553(4) 0.185(5) Uani 1 1 d .

loop_
_atom_site_aniso_label
_atom_site_aniso_U_11
_atom_site_aniso_U_22
_atom_site_aniso_U_33
_atom_site_aniso_U_23
_atom_site_aniso_U_13
_atom_site_aniso_U_12
Co1 0.0167(3) 0.0214(3) 0.0173(3) -0.0051(2) -0.0023(2) -0.0029(2)
Cl1 0.0631(9) 0.0315(7) 0.0522(8) -0.0111(6) -0.0295(7) -0.0006(6)
O2 0.0221(16) 0.0249(16) 0.0199(14) -0.0044(12) -0.0054(12) -0.0018(12)
N4 0.0147(17) 0.029(2) 0.0188(17) -0.0050(15) -0.0015(14) -0.0056(15)
N2 0.0206(18) 0.0220(19) 0.0195(17) -0.0043(15) -0.0032(14) -0.0005(15)
O1 0.0232(16) 0.0244(16) 0.0286(16) -0.0116(13) -0.0071(13) 0.0019(13)
O3 0.042(2) 0.0273(19) 0.041(2) -0.0048(16) -0.0142(16) 0.0029(15)
N3 0.0166(18) 0.0228(19) 0.0206(17) -0.0038(15) -0.0030(14) -0.0028(15)
N1 0.0205(19) 0.027(2) 0.0211(18) -0.0061(15) -0.0038(15) -0.0004(15)
C31 0.021(2) 0.021(2) 0.018(2) -0.0011(17) -0.0029(17) 0.0000(17)
C41 0.014(2) 0.031(2) 0.020(2) -0.0007(18) -0.0005(17) -0.0033(18)
C25 0.023(2) 0.033(3) 0.025(2) -0.008(2) -0.0060(18) -0.0009(19)
C45 0.026(2) 0.034(3) 0.028(2) -0.010(2) -0.0005(19) -0.009(2)
C21 0.023(2) 0.021(2) 0.026(2) -0.0050(18) -0.0093(18) -0.0024(18)
C1 0.021(2) 0.024(2) 0.025(2) -0.0035(19) -0.0042(18) -0.0009(18)
C34 0.023(2) 0.033(3) 0.025(2) 0.003(2) -0.0065(19) -0.011(2)
C35 0.023(2) 0.028(2) 0.024(2) -0.0047(19) -0.0076(18) -0.0040(19)
C2 0.023(2) 0.029(2) 0.028(2) -0.010(2) -0.0074(19) -0.0071(19)
C5 0.024(2) 0.026(2) 0.025(2) -0.0028(19) -0.0047(19) -0.0007(19)
C3 0.032(2) 0.026(2) 0.017(2) -0.0068(18) -0.0013(18) -0.0004(19)
O4 0.067(3) 0.062(3) 0.070(3) -0.028(2) -0.029(2) -0.003(2)
C32 0.021(2) 0.034(3) 0.021(2) -0.001(2) -0.0008(18) 0.003(2)
C22 0.026(2) 0.031(3) 0.033(3) -0.006(2) -0.011(2) -0.005(2)
C24 0.019(2) 0.045(3) 0.027(2) -0.005(2) 0.0004(19) 0.000(2)
C42 0.026(2) 0.043(3) 0.024(2) 0.004(2) -0.0049(19) -0.009(2)
O5 0.069(3) 0.038(2) 0.136(5) -0.024(3) -0.057(3) -0.002(2)
C23 0.022(2) 0.039(3) 0.036(3) 0.000(2) -0.006(2) -0.008(2)
C4 0.028(2) 0.025(2) 0.027(2) -0.0047(19) -0.0033(19) -0.0004(19)
C33 0.016(2) 0.038(3) 0.024(2) 0.006(2) 0.0002(18) -0.0025(19)
C44 0.033(3) 0.050(3) 0.023(2) -0.015(2) -0.001(2) -0.013(2)
C43 0.039(3) 0.060(4) 0.016(2) -0.002(2) -0.003(2) -0.020(3)
O8 0.081(3) 0.049(3) 0.065(3) -0.024(2) 0.005(2) -0.020(2)
O9B 0.044(3) 0.046(3) 0.034(3) -0.010(2) 0.001(2) 0.000(2)
O9A 0.054(3) 0.051(3) 0.052(3) -0.020(2) -0.009(2) -0.009(2)
O9C 0.057(5) 0.025(3) 0.030(4) -0.017(3) 0.015(3) 0.008(3)
O7 0.123(6) 0.118(5) 0.266(10) -0.113(6) -0.109(6) 0.080(5)
O6 0.326(13) 0.170(8) 0.057(4) 0.001(4) -0.020(6) -0.145(8)

loop_
_atom_type_symbol
_atom_type_description
_atom_type_scat_dispersion_real
_atom_type_scat_dispersion_imag
_atom_type_scat_source
C C 0.0033 0.0016 'International Tables Vol C Tables 4.2.6.8 and 6.1.1.4'
H H 0 0 'International Tables Vol C Tables 4.2.6.8 and 6.1.1.4'
N N 0.0061 0.0033 'International Tables Vol C Tables 4.2.6.8 and 6.1.1.4'
O O 0.0106 0.006 'International Tables Vol C Tables 4.2.6.8 and 6.1.1.4'
Cl Cl 0.1484 0.1585 'International Tables Vol C Tables 4.2.6.8 and 6.1.1.4'
Co Co 0.3494 0.9721 'International Tables Vol C Tables 4.2.6.8 and 6.1.1.4'

loop_
_geom_angle_atom_site_label_1
_geom_angle_atom_site_label_2
_geom_angle_atom_site_label_3
_geom_angle
N2 Co1 O2 89.55(14)
N2 Co1 O1 94.01(14)
O2 Co1 O1 69.06(12)
N2 Co1 N3 170.87(15)
O2 Co1 N3 90.21(14)
O1 Co1 N3 94.43(14)
N2 Co1 N1 86.16(15)
O2 Co1 N1 93.00(14)
O1 Co1 N1 162.05(13)
N3 Co1 N1 84.74(14)
N2 Co1 N4 89.11(14)
O2 Co1 N4 167.94(14)
O1 Co1 N4 99.08(14)
N3 Co1 N4 92.99(14)
N1 Co1 N4 98.87(15)
N2 Co1 C1 92.06(15)
O2 Co1 C1 34.34(13)
O1 Co1 C1 34.72(14)
N3 Co1 C1 92.89(15)
N1 Co1 C1 127.34(15)
N4 Co1 C1 133.76(15)
O7 Cl1 O5 113.8(4)
O7 Cl1 O4 112.3(4)
O5 Cl1 O4 112.3(3)
O7 Cl1 O6 107.9(6)
O5 Cl1 O6 105.5(4)
O4 Cl1 O6 104.2(4)
C1 O2 Co1 91.2(2)
C41 N4 C45 119.3(4)
C41 N4 Co1 123.9(3)
C45 N4 Co1 116.7(3)
C25 N2 C21 120.9(4)
C25 N2 Co1 125.8(3)
C21 N2 Co1 113.1(3)
C1 O1 Co1 90.0(2)
C35 N3 C31 121.0(4)
C35 N3 Co1 126.5(3)
C31 N3 Co1 112.5(3)
C2 N1 C4 111.1(3)
C2 N1 C3 112.0(3)
C4 N1 C3 108.0(3)
C2 N1 Co1 105.7(3)
C4 N1 Co1 115.4(3)
C3 N1 Co1 104.6(3)
N3 C31 C32 120.3(4)
N3 C31 C3 114.7(4)
C32 C31 C3 125.0(4)
N4 C41 C42 119.9(4)
N4 C41 C5 119.9(4)
C42 C41 C5 120.2(4)
N2 C25 C24 120.2(4)
N2 C25 H25 119.9
C24 C25 H25 119.9
N4 C45 C44 122.2(5)
N4 C45 H45 118.9
C44 C45 H45 118.9
N2 C21 C22 121.0(4)
N2 C21 C2 114.9(4)
C22 C21 C2 124.1(4)
O3 C1 O2 124.2(4)
O3 C1 O1 126.0(4)
O2 C1 O1 109.8(4)
O3 C1 Co1 178.6(4)
O2 C1 Co1 54.5(2)
O1 C1 Co1 55.3(2)
C35 C34 C33 118.8(4)
C35 C34 H34 120.6
C33 C34 H34 120.6
N3 C35 C34 120.8(4)
N3 C35 H35 119.6
C34 C35 H35 119.6
N1 C2 C21 108.1(3)
N1 C2 H2A 110.1
C21 C2 H2A 110.1
N1 C2 H2B 110.1
C21 C2 H2B 110.1
H2A C2 H2B 108.4
C41 C5 C4 114.7(4)
C41 C5 H5A 108.6
C4 C5 H5A 108.6
C41 C5 H5B 108.6
C4 C5 H5B 108.6
H5A C5 H5B 107.6
C31 C3 N1 107.3(3)
C31 C3 H3A 110.2
N1 C3 H3A 110.2
C31 C3 H3B 110.2
N1 C3 H3B 110.2
H3A C3 H3B 108.5
C31 C32 C33 119.3(4)
C31 C32 H32 120.4
C33 C32 H32 120.4
C23 C22 C21 118.3(4)
C23 C22 H22 120.9
C21 C22 H22 120.9
C25 C24 C23 119.2(4)
C25 C24 H24 120.4
C23 C24 H24 120.4
C43 C42 C41 120.2(5)
C43 C42 H42 119.9
C41 C42 H42 119.9
C22 C23 C24 120.4(4)
C22 C23 H23 119.8
C24 C23 H23 119.8
N1 C4 C5 113.6(4)
N1 C4 H4A 108.8
C5 C4 H4A 108.8
N1 C4 H4B 108.8
C5 C4 H4B 108.8
H4A C4 H4B 107.7
C34 C33 C32 119.7(4)
C34 C33 H33 120.1
C32 C33 H33 120.1
C43 C44 C45 119.0(5)
C43 C44 H44 120.5
C45 C44 H44 120.5
C44 C43 C42 119.4(4)
C44 C43 H43 120.3
C42 C43 H43 120.3

loop_
_geom_bond_atom_site_label_1
_geom_bond_atom_site_label_2
_geom_bond_distance
Co1 N2 1.888(4)
Co1 O2 1.893(3)
Co1 O1 1.912(3)
Co1 N3 1.916(3)
Co1 N1 1.942(4)
Co1 N4 1.958(3)
Co1 C1 2.325(4)
Cl1 O7 1.361(6)
Cl1 O5 1.383(4)
Cl1 O4 1.423(4)
Cl1 O6 1.425(7)
O2 C1 1.312(5)
N4 C41 1.351(6)
N4 C45 1.353(6)
N2 C25 1.339(6)
N2 C21 1.346(5)
O1 C1 1.324(5)
O3 C1 1.220(5)
N3 C35 1.335(5)
N3 C31 1.345(5)
N1 C2 1.490(5)
N1 C4 1.492(6)
N1 C3 1.497(5)
C31 C32 1.370(6)
C31 C3 1.488(6)
C41 C42 1.393(6)
C41 C5 1.490(6)
C25 C24 1.375(6)
C25 H25 0.93
C45 C44 1.375(6)
C45 H45 0.93
C21 C22 1.377(6)
C21 C2 1.496(6)
C34 C35 1.374(6)
C34 C33 1.378(7)
C34 H34 0.93
C35 H35 0.93
C2 H2A 0.97
C2 H2B 0.97
C5 C4 1.502(6)
C5 H5A 0.97
C5 H5B 0.97
C3 H3A 0.97
C3 H3B 0.97
C32 C33 1.379(6)
C32 H32 0.93
C22 C23 1.371(7)
C22 H22 0.93
C24 C23 1.377(7)
C24 H24 0.93
C42 C43 1.377(7)
C42 H42 0.93
C23 H23 0.93
C4 H4A 0.97
C4 H4B 0.97
C33 H33 0.93
C44 C43 1.365(7)
C44 H44 0.93
C43 H43 0.93
